data_2200563
loop_
_publ_author_name
'Rybakov, Victor B.'
'Babaev, Eugene V.'
'Dlinnykh, Ylya V.'

_publ_section_title
;
 <i>N</i>^<i>S^</i>,<i>N</i>^<i>O^</i>-Diphenyl(thiooxamide)
;
_journal_issue 8
_journal_name_full 'Acta Crystallographica Section E'
_journal_page_first o814
_journal_page_last o815
_journal_paper_doi 10.1107/S1600536801012752
_journal_volume 57
_journal_year 2001
_chemical_formula_iupac 'C14 H12 N2 O1 S1'
_chemical_formula_moiety 'C14 H12 N2 O1 S1'
_chemical_formula_sum 'C14 H12 N2 O S'
_chemical_formula_weight 256.32
_chemical_name_systematic
;
N^s^,N^o^--diphenyl(thiooxamide)
;
_space_group_IT_number 14
_symmetry_cell_setting monoclinic
_symmetry_space_group_name_Hall '-P 2ybc'
_symmetry_space_group_name_H-M 'P 1 21/c 1'
_atom_type_scat_source 'SHELX97 (Sheldrick, 1997)'
_cell_angle_alpha 90.00
_cell_angle_beta 90.27(2)
_cell_angle_gamma 90.00
_cell_formula_units_Z 4
_cell_length_a 4.026(5)
_cell_length_b 14.682(9)
_cell_length_c 20.728(12)
_cell_measurement_reflns_used 25
_cell_measurement_temperature 293(2)
_cell_measurement_theta_max 15.0
_cell_measurement_theta_min 13.0
_cell_volume 1225.2(18)
_computing_cell_refinement 'CAD-4 Software'
_computing_data_collection 'CAD-4 Software (Enraf-Nonius, 1989)'
_computing_data_reduction 'WinGX98 (Farrugia, 1998)'
_computing_molecular_graphics 'ORTEP-3 (Farrugia, 1998)'
_computing_structure_refinement 'SHELXL97 (Sheldrick, 1997)'
_computing_structure_solution 'SHELXS97 (Sheldrick, 1997)'
_diffrn_measurement_device_type 'Enraf-Nonius CAD-4'
_diffrn_measurement_method \w
_diffrn_radiation_monochromator graphite
_diffrn_radiation_source 'fine-focus sealed tube'
_diffrn_radiation_type MoK\a
_diffrn_radiation_wavelength .71073
_diffrn_reflns_av_R_equivalents .070
_diffrn_reflns_limit_h_max 4
_diffrn_reflns_limit_h_min -4
_diffrn_reflns_limit_k_max 17
_diffrn_reflns_limit_k_min 0
_diffrn_reflns_limit_l_max 24
_diffrn_reflns_limit_l_min 0
_diffrn_reflns_number 2089
_diffrn_reflns_theta_max 25.0
_diffrn_reflns_theta_min 2.0
_diffrn_standards_decay_% 0
_diffrn_standards_interval_count 200
_diffrn_standards_interval_time 60
_diffrn_standards_number 2
_exptl_absorpt_coefficient_mu .25
_exptl_absorpt_correction_type none
_exptl_crystal_colour yellow
_exptl_crystal_density_diffrn 1.390
_exptl_crystal_density_method 'not measured'
_exptl_crystal_description prism
_exptl_crystal_F_000 536
_exptl_crystal_size_max .38
_exptl_crystal_size_mid .12
_exptl_crystal_size_min .06
_refine_diff_density_max .20
_refine_diff_density_min -.24
_refine_ls_extinction_method none
_refine_ls_goodness_of_fit_ref .95
_refine_ls_hydrogen_treatment refall
_refine_ls_number_parameters 212
_refine_ls_number_reflns 2051
_refine_ls_R_factor_gt .047
_refine_ls_shift/su_max .048
_refine_ls_structure_factor_coef Fsqd
_refine_ls_weighting_details 'calc w = 1/[\s^2^(Fo^2^)+(0.0597P)^2^] where P = (Fo^2^+2Fc^2^)/3'
_refine_ls_weighting_scheme calc
_refine_ls_wR_factor_ref .117
_reflns_number_gt 1287
_reflns_number_total 2051
_reflns_threshold_expression I>2\s(I)
_cod_data_source_file ya6029.cif
_cod_data_source_block I
_cod_original_cell_volume 1225.1(17)
_cod_original_sg_symbol_H-M 'P 21/c'
_cod_original_formula_sum 'C14 H12 N2 O1 S1'
_cod_database_code 2200563
_cod_database_fobs_code 2200563

loop_
_symmetry_equiv_pos_as_xyz
'x, y, z'
'-x, y+1/2, -z+1/2'
'-x, -y, -z'
'x, -y-1/2, z-1/2'

loop_
_atom_site_label
_atom_site_fract_x
_atom_site_fract_y
_atom_site_fract_z
_atom_site_U_iso_or_equiv
_atom_site_adp_type
_atom_site_type_symbol
S1 .0159(2) .52917(6) .19947(4) .0492(3) Uani S
O1 .4961(6) .59769(14) .04385(9) .0481(6) Uani O
C1 .3512(7) .6064(2) .09566(14) .0343(7) Uani C
N1 .3027(7) .68254(17) .12771(13) .0393(6) Uani N
C2 .2154(7) .5217(2) .12978(13) .0344(7) Uani C
N2 .2675(6) .44728(16) .09655(13) .0364(6) Uani N
C3 .3995(7) .77316(19) .11471(13) .0335(7) Uani C
C4 .5592(8) .7986(2) .05864(15) .0405(8) Uani C
C5 .6408(9) .8888(2) .04948(17) .0504(9) Uani C
C6 .5705(10) .9530(3) .09524(18) .0556(10) Uani C
C7 .4131(9) .9272(2) .15077(17) .0517(9) Uani C
C8 .3238(8) .8381(2) .16104(16) .0428(8) Uani C
C9 .1870(7) .35680(19) .11627(13) .0337(7) Uani C
C10 .0085(8) .3011(2) .07459(15) .0388(7) Uani C
C11 -.0629(9) .2130(2) .09314(17) .0485(9) Uani C
C12 .0412(9) .1809(2) .15159(17) .0453(9) Uani C
C13 .2195(9) .2361(2) .19245(16) .0461(8) Uani C
C14 .2958(8) .3245(2) .17498(16) .0432(8) Uani C
H1 .204(8) .674(2) .1634(16) .045(9) Uiso H
H2 .349(9) .458(2) .0615(16) .056(11) Uiso H
H4 .589(8) .760(2) .0264(14) .046(9) Uiso H
H5 .751(8) .905(2) .0110(16) .052(9) Uiso H
H6 .602(8) 1.020(3) .0899(15) .064(10) Uiso H
H7 .353(8) .972(2) .1817(15) .051(9) Uiso H
H8 .223(8) .817(2) .2001(16) .055(10) Uiso H
H10 -.077(8) .325(2) .0346(14) .046(9) Uiso H
H11 -.196(9) .178(3) .0656(17) .067(11) Uiso H
H12 .001(8) .129(2) .1624(14) .044(10) Uiso H
H13 .293(7) .2131(19) .2342(14) .040(8) Uiso H
H14 .431(8) .362(2) .1998(14) .050(10) Uiso H

loop_
_atom_site_aniso_label
_atom_site_aniso_U_11
_atom_site_aniso_U_22
_atom_site_aniso_U_33
_atom_site_aniso_U_12
_atom_site_aniso_U_13
_atom_site_aniso_U_23
_atom_site_aniso_type_symbol
S1 .0569(6) .0432(5) .0478(5) -.0020(4) .0212(4) .0003(4) S
O1 .0679(16) .0380(12) .0385(12) -.0033(11) .0155(11) -.0001(10) O
C1 .0342(17) .0338(17) .0349(16) -.0005(13) .0009(13) .0023(14) C
N1 .0444(16) .0329(15) .0406(15) -.0031(12) .0091(13) -.0004(12) N
C2 .0292(16) .0360(17) .0379(15) -.0016(13) -.0020(13) .0002(14) C
N2 .0418(16) .0311(14) .0365(14) -.0023(11) .0066(12) .0013(12) N
C3 .0285(16) .0307(16) .0412(16) .0000(12) -.0061(13) .0024(13) C
C4 .045(2) .0351(18) .0413(18) -.0034(15) .0042(15) .0009(15) C
C5 .055(2) .045(2) .051(2) -.0095(17) .0035(17) .0075(17) C
C6 .061(2) .036(2) .070(2) -.0113(17) -.0090(19) .0009(18) C
C7 .058(2) .039(2) .058(2) .0037(17) -.0013(18) -.0114(17) C
C8 .045(2) .0391(19) .0447(19) .0044(15) .0010(16) -.0008(15) C
C9 .0342(17) .0298(16) .0371(16) -.0015(13) .0084(13) .0011(13) C
C10 .0397(18) .0382(18) .0386(17) .0024(15) .0029(15) .0006(15) C
C11 .050(2) .042(2) .053(2) -.0106(16) .0005(17) -.0016(17) C
C12 .050(2) .0294(19) .057(2) -.0048(15) .0105(17) .0059(16) C
C13 .055(2) .0413(19) .0416(19) .0032(17) .0016(16) .0095(16) C
C14 .045(2) .042(2) .0427(18) -.0039(16) -.0007(15) .0025(16) C

loop_
_geom_angle_atom_site_label_1
_geom_angle_atom_site_label_2
_geom_angle_atom_site_label_3
_geom_angle
_geom_angle_publ_flag
O1 C1 N1 126.9(3) yes
O1 C1 C2 119.3(3) yes
N1 C1 C2 113.7(2) yes
C1 N1 C3 131.5(3) yes
C1 N1 H1 112(2) no
C3 N1 H1 116(2) no
N2 C2 C1 112.1(2) yes
N2 C2 S1 126.3(2) yes
C1 C2 S1 121.6(2) yes
C2 N2 C9 126.1(3) yes
C2 N2 H2 112(3) no
C9 N2 H2 122(3) no
C4 C3 C8 120.0(3) no
C4 C3 N1 123.0(3) yes
C8 C3 N1 117.0(3) yes
C3 C4 C5 119.2(3) no
C3 C4 H4 122(2) no
C5 C4 H4 118(2) no
C6 C5 C4 121.1(3) no
C6 C5 H5 121(2) no
C4 C5 H5 118(2) no
C5 C6 C7 119.3(3) no
C5 C6 H6 125.1(19) no
C7 C6 H6 115.2(19) no
C8 C7 C6 121.1(3) no
C8 C7 H7 119(2) no
C6 C7 H7 120(2) no
C7 C8 C3 119.2(3) no
C7 C8 H8 123(2) no
C3 C8 H8 117(2) no
C14 C9 C10 120.6(3) no
C14 C9 N2 120.2(3) yes
C10 C9 N2 119.2(3) yes
C11 C10 C9 119.1(3) no
C11 C10 H10 120.7(18) no
C9 C10 H10 120.0(18) no
C12 C11 C10 120.5(3) no
C12 C11 H11 122(2) no
C10 C11 H11 118(2) no
C11 C12 C13 120.1(3) no
C11 C12 H12 120(2) no
C13 C12 H12 119(2) no
C12 C13 C14 120.6(3) no
C12 C13 H13 120.0(17) no
C14 C13 H13 119.4(18) no
C9 C14 C13 119.0(3) no
C9 C14 H14 118.0(19) no
C13 C14 H14 122.8(19) no

loop_
_geom_bond_atom_site_label_1
_geom_bond_atom_site_label_2
_geom_bond_site_symmetry_1
_geom_bond_site_symmetry_2
_geom_bond_distance
_geom_bond_publ_flag
S1 C2 . . 1.660(3) yes
O1 C1 . . 1.231(3) yes
C1 N1 . . 1.316(4) yes
C1 C2 . . 1.532(4) yes
N1 C3 . . 1.413(4) yes
N1 H1 . . .85(3) yes
C2 N2 . . 1.310(4) yes
N2 C9 . . 1.428(4) yes
N2 H2 . . .81(3) yes
C3 C4 . . 1.383(4) no
C3 C8 . . 1.389(4) no
C4 C5 . . 1.377(5) no
C4 H4 . . .88(3) no
C5 C6 . . 1.368(5) no
C5 H5 . . .94(3) no
C6 C7 . . 1.370(5) no
C6 H6 . . 1.00(4) no
C7 C8 . . 1.373(5) no
C7 H7 . . .95(3) no
C8 H8 . . .96(3) no
C9 C14 . . 1.376(4) no
C9 C10 . . 1.388(4) no
C10 C11 . . 1.380(5) no
C10 H10 . . .96(3) no
C11 C12 . . 1.364(5) no
C11 H11 . . .94(4) no
C12 C13 . . 1.372(5) no
C12 H12 . . .82(3) no
C13 C14 . . 1.382(5) no
C13 H13 . . .97(3) no
C14 H14 . . .93(3) no

loop_
_geom_hbond_atom_site_label_D
_geom_hbond_atom_site_label_H
_geom_hbond_atom_site_label_A
_geom_hbond_site_symmetry_A
_geom_hbond_distance_DH
_geom_hbond_distance_HA
_geom_hbond_distance_DA
_geom_hbond_angle_DHA
N1 H1 S1 . .85(3) 2.38(3) 2.938(3) 124(3)
N2 H2 O1 . .81(3) 2.17(4) 2.632(4) 116(3)
C4 H4 O1 . .88(3) 2.45(3) 2.977(4) 119(3)
N2 H2 O1 3_665 .81(3) 2.42(3) 3.136(4) 148(3)
C14 H14 S1 . .93(3) 2.97(3) 3.250(4) 99(2)
